data_4508110
loop_
_publ_author_name
'Toda, Tomoyuki'
'Nakata, Norio'
'Matsuo, Tsukasa'
'Ishii, Akihiko'

_publ_section_title
;
 Synthesis, Structure, and 1-Hexene Polymerization Catalytic Ability of
 Group 5 Metal Complexes Incorporating an [OSSO]-Type Ligand
;
_journal_issue 8
_journal_name_full 'ACS Catalysis'
_journal_page_first 1764
_journal_paper_doi 10.1021/cs4003996
_journal_volume 3
_journal_year 2013
_chemical_formula_moiety 'C41 H65 O4 S2 V, 0.5(C4.50 H10.24), 0.38(C2 H5)'
_chemical_formula_sum 'C44 H72 O4 S2 V'
_chemical_formula_weight 780.08
_chemical_name_common C8H14[OSSO]V(=O)(OPr)3
_chemical_name_systematic
; 
 C8H14[OSSO]V(=O)(OPr)3 
;
_space_group_IT_number 14
_symmetry_cell_setting monoclinic
_symmetry_Int_Tables_number 14
_symmetry_space_group_name_Hall '-P 2ybc'
_symmetry_space_group_name_H-M 'P 1 21/c 1'
_atom_sites_solution_hydrogens geom
_atom_sites_solution_primary direct
_atom_sites_solution_secondary difmap
_audit_creation_method SHELXL-97
_cell_angle_alpha 90.00
_cell_angle_beta 93.767(4)
_cell_angle_gamma 90.00
_cell_formula_units_Z 4
_cell_length_a 14.843(3)
_cell_length_b 16.907(4)
_cell_length_c 17.478(4)
_cell_measurement_temperature 100(2)
_cell_volume 4376.6(17)
_computing_cell_refinement CrystalClear
_computing_data_collection CrystalClear
_computing_data_reduction CrystalClear
_computing_molecular_graphics 'ORTEP-3 for Windows'
_computing_publication_material SHELXL-97
_computing_structure_refinement SHELXL-97
_computing_structure_solution SIR-2004
_diffrn_ambient_temperature 100(2)
_diffrn_measured_fraction_theta_full 0.998
_diffrn_measured_fraction_theta_max 0.998
_diffrn_measurement_device_type 'Rigaku AFC-8 with Saturn70 CCD'
_diffrn_measurement_method \w-scan
_diffrn_radiation_monochromator confocal
_diffrn_radiation_source 'fine-focus rotating anode'
_diffrn_radiation_type MoK\a
_diffrn_radiation_wavelength 0.71075
_diffrn_reflns_av_R_equivalents 0.0582
_diffrn_reflns_av_sigmaI/netI 0.0552
_diffrn_reflns_limit_h_max 17
_diffrn_reflns_limit_h_min -14
_diffrn_reflns_limit_k_max 20
_diffrn_reflns_limit_k_min -20
_diffrn_reflns_limit_l_max 21
_diffrn_reflns_limit_l_min -21
_diffrn_reflns_number 30743
_diffrn_reflns_theta_full 25.50
_diffrn_reflns_theta_max 25.50
_diffrn_reflns_theta_min 2.63
_exptl_absorpt_coefficient_mu 0.361
_exptl_absorpt_correction_T_max 0.9787
_exptl_absorpt_correction_T_min 0.9314
_exptl_absorpt_correction_type empirical
_exptl_crystal_colour purple
_exptl_crystal_density_diffrn 1.184
_exptl_crystal_density_meas ?
_exptl_crystal_density_method 'not measured'
_exptl_crystal_description prism
_exptl_crystal_F_000 1692
_exptl_crystal_size_max 0.20
_exptl_crystal_size_mid 0.10
_exptl_crystal_size_min 0.06
_refine_diff_density_max 0.627
_refine_diff_density_min -0.611
_refine_diff_density_rms 0.072
_refine_ls_extinction_method none
_refine_ls_goodness_of_fit_ref 1.055
_refine_ls_hydrogen_treatment constr
_refine_ls_matrix_type full
_refine_ls_number_parameters 492
_refine_ls_number_reflns 8135
_refine_ls_number_restraints 64
_refine_ls_restrained_S_all 1.064
_refine_ls_R_factor_all 0.0787
_refine_ls_R_factor_gt 0.0627
_refine_ls_shift/su_max 0.000
_refine_ls_shift/su_mean 0.000
_refine_ls_structure_factor_coef Fsqd
_refine_ls_weighting_details 'calc w=1/[\s^2^(Fo^2^)+(0.0755P)^2^+4.4956P] where P=(Fo^2^+2Fc^2^)/3'
_refine_ls_weighting_scheme calc
_refine_ls_wR_factor_gt 0.1483
_refine_ls_wR_factor_ref 0.1604
_reflns_number_gt 6673
_reflns_number_total 8135
_reflns_threshold_expression >2sigma(I)
_cod_data_source_file cs4003996_si_002.cif
_cod_data_source_block riken13
_cod_depositor_comments
;
The following automatic conversions were performed:

'_exptl_crystal_density_meas' value 'not measured' was changed to '?'
- the value is perceived as not measured.

Automatic conversion script
Id: cif_fix_values 3008 2015-01-20 13:52:24Z robertas 
;
_cod_original_sg_symbol_H-M 'P 21/c'
_cod_database_code 4508110

loop_
_symmetry_equiv_pos_as_xyz
'x, y, z'
'-x, y+1/2, -z+1/2'
'-x, -y, -z'
'x, -y-1/2, z-1/2'

loop_
_atom_site_label
_atom_site_type_symbol
_atom_site_fract_x
_atom_site_fract_y
_atom_site_fract_z
_atom_site_U_iso_or_equiv
_atom_site_adp_type
_atom_site_occupancy
_atom_site_symmetry_multiplicity
_atom_site_calc_flag
_atom_site_refinement_flags
_atom_site_disorder_assembly
_atom_site_disorder_group
V1 V 0.12408(3) 0.11144(3) 0.23642(3) 0.01955(16) Uani 1 1 d . . .
O1 O 0.12344(14) 0.01718(13) 0.22409(12) 0.0262(5) Uani 1 1 d . . .
S1 S 0.08863(5) 0.26536(4) 0.28313(4) 0.01972(19) Uani 1 1 d . . .
C1 C -0.0052(2) 0.25403(17) 0.34565(17) 0.0190(6) Uani 1 1 d . . .
H1 H -0.0580 0.2326 0.3138 0.023 Uiso 1 1 calc R . .
C2 C 0.0260(2) 0.18955(17) 0.40446(17) 0.0208(7) Uani 1 1 d . . .
H2 H 0.0907 0.2001 0.4209 0.025 Uiso 1 1 calc R . .
S2 S 0.02130(5) 0.09650(4) 0.35009(4) 0.01860(18) Uani 1 1 d . . .
C3 C -0.0265(2) 0.18321(19) 0.47694(17) 0.0238(7) Uani 1 1 d . . .
H3 H 0.0070 0.1468 0.5130 0.029 Uiso 1 1 calc R . .
H4 H -0.0263 0.2360 0.5015 0.029 Uiso 1 1 calc R . .
C4 C -0.1241(2) 0.15476(19) 0.46711(19) 0.0276(7) Uani 1 1 d . . .
H5 H -0.1476 0.1506 0.5187 0.033 Uiso 1 1 calc R . .
H6 H -0.1240 0.1008 0.4452 0.033 Uiso 1 1 calc R . .
C5 C -0.1901(2) 0.20512(19) 0.41712(19) 0.0270(7) Uani 1 1 d . . .
H7 H -0.2520 0.1849 0.4224 0.032 Uiso 1 1 calc R . .
H8 H -0.1763 0.1984 0.3629 0.032 Uiso 1 1 calc R . .
C6 C -0.1884(2) 0.29422(19) 0.43625(19) 0.0272(7) Uani 1 1 d . . .
H9 H -0.2514 0.3136 0.4358 0.033 Uiso 1 1 calc R . .
H10 H -0.1608 0.3012 0.4889 0.033 Uiso 1 1 calc R . .
C7 C -0.1368(2) 0.34549(18) 0.38158(19) 0.0256(7) Uani 1 1 d . . .
H11 H -0.1476 0.4016 0.3945 0.031 Uiso 1 1 calc R . .
H12 H -0.1639 0.3367 0.3290 0.031 Uiso 1 1 calc R . .
C8 C -0.0340(2) 0.33379(18) 0.37963(19) 0.0237(7) Uani 1 1 d . . .
H13 H -0.0065 0.3383 0.4326 0.028 Uiso 1 1 calc R . .
H14 H -0.0094 0.3772 0.3492 0.028 Uiso 1 1 calc R . .
C9 C 0.0294(2) 0.29741(18) 0.19356(17) 0.0211(7) Uani 1 1 d . . .
H15 H 0.0175 0.3549 0.1965 0.025 Uiso 1 1 calc R . .
H16 H 0.0689 0.2885 0.1509 0.025 Uiso 1 1 calc R . .
C10 C -0.0588(2) 0.25483(17) 0.17608(16) 0.0173(6) Uani 1 1 d . . .
C11 C -0.1395(2) 0.29740(18) 0.17207(17) 0.0201(6) Uani 1 1 d . . .
H17 H -0.1374 0.3531 0.1794 0.024 Uiso 1 1 calc R . .
C12 C -0.2231(2) 0.26091(18) 0.15762(17) 0.0204(6) Uani 1 1 d . . .
C13 C -0.2214(2) 0.17868(18) 0.14558(17) 0.0214(7) Uani 1 1 d . . .
H18 H -0.2774 0.1527 0.1343 0.026 Uiso 1 1 calc R . .
C14 C -0.1435(2) 0.13279(18) 0.14899(17) 0.0197(6) Uani 1 1 d . . .
C15 C -0.06066(19) 0.17240(18) 0.16770(16) 0.0179(6) Uani 1 1 d . . .
C16 C -0.3131(2) 0.30486(19) 0.15588(18) 0.0238(7) Uani 1 1 d . . .
C17 C -0.3660(2) 0.2745(2) 0.2229(2) 0.0329(8) Uani 1 1 d . . .
H19 H -0.3748 0.2173 0.2180 0.049 Uiso 1 1 calc R . .
H20 H -0.4249 0.3008 0.2219 0.049 Uiso 1 1 calc R . .
H21 H -0.3319 0.2862 0.2716 0.049 Uiso 1 1 calc R . .
C18 C -0.3010(2) 0.3943(2) 0.1635(2) 0.0358(9) Uani 1 1 d . . .
H22 H -0.2658 0.4064 0.2114 0.054 Uiso 1 1 calc R . .
H23 H -0.3604 0.4197 0.1638 0.054 Uiso 1 1 calc R . .
H24 H -0.2692 0.4143 0.1200 0.054 Uiso 1 1 calc R . .
C19 C -0.3680(2) 0.2882(2) 0.0798(2) 0.0360(9) Uani 1 1 d . . .
H25 H -0.3346 0.3075 0.0370 0.054 Uiso 1 1 calc R . .
H26 H -0.4263 0.3154 0.0797 0.054 Uiso 1 1 calc R . .
H27 H -0.3780 0.2312 0.0743 0.054 Uiso 1 1 calc R . .
C20 C -0.1465(2) 0.04329(18) 0.13267(17) 0.0209(7) Uani 1 1 d . . .
C21 C -0.2427(2) 0.0158(2) 0.1085(2) 0.0337(8) Uani 1 1 d . . .
H28 H -0.2828 0.0283 0.1493 0.050 Uiso 1 1 calc R . .
H29 H -0.2427 -0.0414 0.0996 0.050 Uiso 1 1 calc R . .
H30 H -0.2640 0.0431 0.0613 0.050 Uiso 1 1 calc R . .
C22 C -0.0859(2) 0.02316(19) 0.06732(18) 0.0265(7) Uani 1 1 d . . .
H31 H -0.0910 -0.0334 0.0554 0.040 Uiso 1 1 calc R . .
H32 H -0.0230 0.0359 0.0832 0.040 Uiso 1 1 calc R . .
H33 H -0.1050 0.0541 0.0217 0.040 Uiso 1 1 calc R . .
C23 C -0.1150(2) -0.00330(18) 0.20533(17) 0.0236(7) Uani 1 1 d . . .
H34 H -0.1481 0.0152 0.2486 0.035 Uiso 1 1 calc R . .
H35 H -0.0502 0.0050 0.2166 0.035 Uiso 1 1 calc R . .
H36 H -0.1268 -0.0598 0.1969 0.035 Uiso 1 1 calc R . .
O2 O 0.01688(14) 0.13028(12) 0.17708(11) 0.0193(4) Uani 1 1 d . . .
C24 C 0.0958(2) 0.03171(18) 0.40950(18) 0.0221(7) Uani 1 1 d . . .
H37 H 0.0638 0.0155 0.4549 0.027 Uiso 1 1 calc R . .
H38 H 0.1073 -0.0167 0.3798 0.027 Uiso 1 1 calc R . .
C25 C 0.18549(19) 0.06716(17) 0.43687(17) 0.0188(6) Uani 1 1 d . . .
C26 C 0.2140(2) 0.05776(17) 0.51425(17) 0.0194(6) Uani 1 1 d . . .
H39 H 0.1739 0.0344 0.5480 0.023 Uiso 1 1 calc R . .
C27 C 0.2990(2) 0.08147(17) 0.54317(17) 0.0194(6) Uani 1 1 d . . .
C28 C 0.3555(2) 0.11587(17) 0.49130(17) 0.0198(6) Uani 1 1 d . . .
H40 H 0.4148 0.1306 0.5097 0.024 Uiso 1 1 calc R . .
C29 C 0.3297(2) 0.12979(17) 0.41429(17) 0.0191(6) Uani 1 1 d . . .
C30 C 0.2421(2) 0.10582(17) 0.38787(17) 0.0182(6) Uani 1 1 d . . .
C31 C 0.3264(2) 0.06909(18) 0.62860(17) 0.0212(7) Uani 1 1 d . . .
C32 C 0.3183(2) -0.01902(19) 0.64861(18) 0.0271(7) Uani 1 1 d . . .
H41 H 0.2551 -0.0356 0.6406 0.041 Uiso 1 1 calc R . .
H42 H 0.3390 -0.0274 0.7024 0.041 Uiso 1 1 calc R . .
H43 H 0.3555 -0.0503 0.6156 0.041 Uiso 1 1 calc R . .
C33 C 0.2630(2) 0.11730(19) 0.67668(18) 0.0261(7) Uani 1 1 d . . .
H44 H 0.2686 0.1736 0.6646 0.039 Uiso 1 1 calc R . .
H45 H 0.2794 0.1088 0.7313 0.039 Uiso 1 1 calc R . .
H46 H 0.2005 0.1002 0.6649 0.039 Uiso 1 1 calc R . .
C34 C 0.4236(2) 0.0960(2) 0.64921(19) 0.0326(8) Uani 1 1 d . . .
H47 H 0.4651 0.0657 0.6191 0.049 Uiso 1 1 calc R . .
H48 H 0.4386 0.0870 0.7040 0.049 Uiso 1 1 calc R . .
H49 H 0.4294 0.1524 0.6378 0.049 Uiso 1 1 calc R . .
C35 C 0.3947(2) 0.16916(19) 0.35987(18) 0.0218(7) Uani 1 1 d . . .
C36 C 0.3544(2) 0.2476(2) 0.3288(2) 0.0306(8) Uani 1 1 d . . .
H50 H 0.3970 0.2729 0.2959 0.046 Uiso 1 1 calc R . .
H51 H 0.3432 0.2827 0.3717 0.046 Uiso 1 1 calc R . .
H52 H 0.2975 0.2371 0.2989 0.046 Uiso 1 1 calc R . .
C37 C 0.4115(2) 0.1129(2) 0.29296(19) 0.0305(8) Uani 1 1 d . . .
H53 H 0.4546 0.1372 0.2599 0.046 Uiso 1 1 calc R . .
H54 H 0.3544 0.1029 0.2631 0.046 Uiso 1 1 calc R . .
H55 H 0.4361 0.0628 0.3133 0.046 Uiso 1 1 calc R . .
C38 C 0.4871(2) 0.1874(2) 0.40079(19) 0.0277(7) Uani 1 1 d . . .
H56 H 0.5142 0.1384 0.4214 0.042 Uiso 1 1 calc R . .
H57 H 0.4793 0.2247 0.4428 0.042 Uiso 1 1 calc R . .
H58 H 0.5267 0.2109 0.3642 0.042 Uiso 1 1 calc R . .
O3 O 0.21320(14) 0.12035(13) 0.31428(12) 0.0221(5) Uani 1 1 d . . .
O4 O 0.19191(14) 0.15319(13) 0.16493(12) 0.0249(5) Uani 1 1 d . . .
C39 C 0.1825(3) 0.1337(2) 0.08526(19) 0.0340(8) Uani 1 1 d . . .
H59 H 0.1186 0.1399 0.0661 0.041 Uiso 1 1 calc R . .
H60 H 0.2000 0.0778 0.0780 0.041 Uiso 1 1 calc R . .
C40 C 0.2417(3) 0.1871(2) 0.0399(2) 0.0365(9) Uani 1 1 d . . .
H61 H 0.2327 0.1738 -0.0153 0.044 Uiso 1 1 calc R . .
H62 H 0.2230 0.2428 0.0464 0.044 Uiso 1 1 calc R . .
C41 C 0.3413(3) 0.1791(2) 0.0649(3) 0.0468(10) Uani 1 1 d . . .
H63 H 0.3511 0.1946 0.1189 0.070 Uiso 1 1 calc R . .
H64 H 0.3768 0.2135 0.0333 0.070 Uiso 1 1 calc R . .
H65 H 0.3602 0.1241 0.0589 0.070 Uiso 1 1 calc R . .
C42 C 0.4706(5) 0.9756(5) 0.0234(5) 0.126(3) Uani 1 1 d DU . .
H66 H 0.4638 0.9260 -0.0065 0.152 Uiso 1 1 calc R A 1
H67 H 0.4114 1.0024 0.0160 0.152 Uiso 1 1 calc R A 1
C43 C 0.4937(9) 0.9782(7) 0.0970(9) 0.124(5) Uani 0.624(15) 1 d PDU B 2
H68 H 0.4918 1.0335 0.1155 0.148 Uiso 0.624(15) 1 calc PR B 2
H69 H 0.5560 0.9580 0.1069 0.148 Uiso 0.624(15) 1 calc PR B 2
C44 C 0.4304(12) 0.9293(8) 0.1373(9) 0.155(7) Uani 0.624(15) 1 d PDU B 2
H70 H 0.4463 0.9313 0.1926 0.233 Uiso 0.624(15) 1 calc PR B 2
H71 H 0.4336 0.8745 0.1194 0.233 Uiso 0.624(15) 1 calc PR B 2
H72 H 0.3689 0.9494 0.1268 0.233 Uiso 0.624(15) 1 calc PR B 2
C45 C 0.4714(18) 0.942(2) 0.1191(16) 0.165(11) Uani 0.376(15) 1 d PDU B 1
H73 H 0.4886 0.8856 0.1244 0.198 Uiso 0.376(15) 1 calc PR B 1
H74 H 0.5103 0.9747 0.1547 0.198 Uiso 0.376(15) 1 calc PR B 1
C46 C 0.3649(14) 0.9566(8) 0.1286(10) 0.079(5) Uani 0.376(15) 1 d PDU B 1
H75 H 0.3419 0.9155 0.1618 0.119 Uiso 0.376(15) 1 calc PR B 1
H76 H 0.3320 0.9545 0.0782 0.119 Uiso 0.376(15) 1 calc PR B 1
H77 H 0.3563 1.0086 0.1518 0.119 Uiso 0.376(15) 1 calc PR B 1

loop_
_atom_site_aniso_label
_atom_site_aniso_U_11
_atom_site_aniso_U_22
_atom_site_aniso_U_33
_atom_site_aniso_U_23
_atom_site_aniso_U_13
_atom_site_aniso_U_12
V1 0.0187(3) 0.0217(3) 0.0180(3) -0.0003(2) -0.0004(2) 0.0026(2)
O1 0.0261(12) 0.0248(12) 0.0271(12) -0.0042(10) -0.0023(10) 0.0056(9)
S1 0.0198(4) 0.0185(4) 0.0207(4) -0.0006(3) 0.0003(3) -0.0009(3)
C1 0.0211(15) 0.0179(15) 0.0179(15) -0.0013(12) -0.0001(12) -0.0011(12)
C2 0.0249(16) 0.0166(15) 0.0202(15) -0.0032(12) -0.0035(13) 0.0009(13)
S2 0.0186(4) 0.0179(4) 0.0189(4) -0.0010(3) -0.0015(3) -0.0005(3)
C3 0.0341(18) 0.0217(16) 0.0153(15) -0.0015(13) 0.0005(13) 0.0006(14)
C4 0.0342(19) 0.0244(17) 0.0255(17) -0.0004(14) 0.0116(15) -0.0038(15)
C5 0.0275(17) 0.0237(17) 0.0308(18) -0.0024(14) 0.0090(14) -0.0032(14)
C6 0.0287(17) 0.0258(17) 0.0280(17) -0.0017(14) 0.0095(14) -0.0006(14)
C7 0.0327(18) 0.0182(16) 0.0258(17) -0.0025(13) 0.0022(14) 0.0067(14)
C8 0.0278(17) 0.0196(15) 0.0243(16) -0.0015(13) 0.0052(13) -0.0016(13)
C9 0.0213(15) 0.0191(15) 0.0228(16) 0.0034(13) 0.0004(13) -0.0003(13)
C10 0.0194(15) 0.0204(15) 0.0123(14) 0.0036(12) 0.0019(12) 0.0004(12)
C11 0.0245(16) 0.0186(15) 0.0176(15) 0.0033(12) 0.0037(12) 0.0008(13)
C12 0.0206(15) 0.0235(16) 0.0175(15) 0.0017(13) 0.0043(12) 0.0051(13)
C13 0.0169(15) 0.0264(17) 0.0208(16) 0.0000(13) 0.0008(12) -0.0023(13)
C14 0.0231(16) 0.0205(15) 0.0153(14) 0.0009(12) -0.0001(12) 0.0003(13)
C15 0.0182(14) 0.0215(15) 0.0140(14) 0.0027(12) 0.0006(12) 0.0032(12)
C16 0.0186(15) 0.0267(17) 0.0263(17) 0.0038(14) 0.0032(13) 0.0056(13)
C17 0.0288(18) 0.036(2) 0.035(2) 0.0026(16) 0.0099(16) 0.0095(15)
C18 0.0229(17) 0.0306(19) 0.054(2) 0.0056(17) 0.0017(17) 0.0087(15)
C19 0.0245(18) 0.050(2) 0.033(2) 0.0006(17) -0.0027(15) 0.0159(17)
C20 0.0202(15) 0.0196(15) 0.0228(16) -0.0041(13) -0.0004(13) -0.0023(12)
C21 0.0254(18) 0.0257(18) 0.049(2) -0.0096(16) -0.0083(16) 0.0012(15)
C22 0.0349(19) 0.0242(17) 0.0202(16) -0.0017(13) -0.0004(14) 0.0027(14)
C23 0.0325(17) 0.0164(15) 0.0226(16) 0.0027(13) 0.0067(14) 0.0006(13)
O2 0.0189(11) 0.0202(11) 0.0185(10) -0.0010(9) 0.0000(8) 0.0032(9)
C24 0.0207(16) 0.0181(15) 0.0272(17) 0.0040(13) -0.0011(13) -0.0016(13)
C25 0.0164(14) 0.0141(14) 0.0254(16) 0.0012(12) -0.0024(12) 0.0014(12)
C26 0.0201(15) 0.0159(14) 0.0224(16) 0.0018(12) 0.0019(12) -0.0012(12)
C27 0.0207(15) 0.0180(15) 0.0194(15) 0.0005(12) 0.0015(12) 0.0022(12)
C28 0.0169(15) 0.0192(15) 0.0228(16) -0.0005(13) -0.0025(12) 0.0012(12)
C29 0.0179(15) 0.0184(15) 0.0212(15) 0.0011(12) 0.0027(12) 0.0016(12)
C30 0.0211(15) 0.0163(14) 0.0172(15) 0.0014(12) 0.0020(12) 0.0055(12)
C31 0.0193(15) 0.0267(16) 0.0172(15) 0.0018(13) -0.0009(12) -0.0034(13)
C32 0.0308(18) 0.0271(17) 0.0229(16) 0.0020(14) -0.0024(14) 0.0046(14)
C33 0.0337(18) 0.0248(17) 0.0196(16) 0.0007(13) -0.0014(14) -0.0033(14)
C34 0.0265(18) 0.051(2) 0.0196(17) 0.0102(16) -0.0040(14) -0.0058(16)
C35 0.0167(15) 0.0277(17) 0.0211(16) 0.0045(13) 0.0028(12) -0.0012(13)
C36 0.0261(17) 0.0323(19) 0.0337(19) 0.0134(15) 0.0033(15) -0.0006(15)
C37 0.0246(17) 0.041(2) 0.0260(18) 0.0001(15) 0.0031(14) 0.0019(15)
C38 0.0211(16) 0.0375(19) 0.0247(17) 0.0076(15) 0.0031(13) -0.0035(14)
O3 0.0203(11) 0.0282(12) 0.0177(11) 0.0050(9) -0.0004(9) -0.0003(9)
O4 0.0225(11) 0.0318(12) 0.0204(11) -0.0015(10) 0.0025(9) 0.0001(10)
C39 0.044(2) 0.039(2) 0.0190(17) -0.0022(15) 0.0042(15) -0.0058(17)
C40 0.051(2) 0.032(2) 0.0275(19) -0.0015(16) 0.0111(17) -0.0048(18)
C41 0.048(2) 0.037(2) 0.058(3) 0.005(2) 0.026(2) 0.0026(19)
C42 0.103(6) 0.124(7) 0.147(7) -0.062(5) -0.034(4) 0.057(5)
C43 0.114(8) 0.073(6) 0.169(9) 0.023(7) -0.109(7) -0.035(6)
C44 0.172(14) 0.084(8) 0.191(11) 0.096(9) -0.134(9) -0.043(9)
C45 0.170(17) 0.17(2) 0.179(13) -0.020(15) 0.166(14) 0.019(16)
C46 0.136(13) 0.029(7) 0.070(9) -0.001(7) -0.010(9) -0.013(8)

loop_
_atom_type_symbol
_atom_type_description
_atom_type_scat_dispersion_real
_atom_type_scat_dispersion_imag
_atom_type_scat_source
C C 0.0033 0.0016 'International Tables Vol C Tables 4.2.6.8 and 6.1.1.4'
H H 0.0000 0.0000 'International Tables Vol C Tables 4.2.6.8 and 6.1.1.4'
S S 0.1246 0.1234 'International Tables Vol C Tables 4.2.6.8 and 6.1.1.4'
O O 0.0106 0.0060 'International Tables Vol C Tables 4.2.6.8 and 6.1.1.4'
V V 0.3005 0.5294 'International Tables Vol C Tables 4.2.6.8 and 6.1.1.4'

loop_
_geom_angle_atom_site_label_1
_geom_angle_atom_site_label_2
_geom_angle_atom_site_label_3
_geom_angle
_geom_angle_site_symmetry_1
_geom_angle_site_symmetry_3
O1 V1 O4 107.12(11) . .
O1 V1 O3 100.24(10) . .
O4 V1 O3 94.22(10) . .
O1 V1 O2 95.58(10) . .
O4 V1 O2 92.44(10) . .
O3 V1 O2 160.18(9) . .
O1 V1 S2 90.43(8) . .
O4 V1 S2 162.45(8) . .
O3 V1 S2 82.65(7) . .
O2 V1 S2 85.38(7) . .
O1 V1 S1 164.74(9) . .
O4 V1 S1 87.83(7) . .
O3 V1 S1 81.22(7) . .
O2 V1 S1 80.40(7) . .
S2 V1 S1 74.63(3) . .
C9 S1 C1 101.51(14) . .
C9 S1 V1 96.63(10) . .
C1 S1 V1 104.01(10) . .
C8 C1 C2 116.0(2) . .
C8 C1 S1 112.2(2) . .
C2 C1 S1 105.2(2) . .
C3 C2 C1 116.8(3) . .
C3 C2 S2 111.3(2) . .
C1 C2 S2 105.1(2) . .
C24 S2 C2 102.58(14) . .
C24 S2 V1 97.39(11) . .
C2 S2 V1 107.94(10) . .
C4 C3 C2 117.3(3) . .
C3 C4 C5 117.2(3) . .
C4 C5 C6 114.8(3) . .
C7 C6 C5 114.8(3) . .
C6 C7 C8 118.5(3) . .
C7 C8 C1 114.8(3) . .
C10 C9 S1 113.3(2) . .
C11 C10 C15 119.8(3) . .
C11 C10 C9 119.7(3) . .
C15 C10 C9 120.5(3) . .
C12 C11 C10 122.1(3) . .
C11 C12 C13 116.1(3) . .
C11 C12 C16 123.7(3) . .
C13 C12 C16 120.1(3) . .
C14 C13 C12 124.6(3) . .
C13 C14 C15 116.9(3) . .
C13 C14 C20 121.8(3) . .
C15 C14 C20 121.3(3) . .
O2 C15 C10 120.0(3) . .
O2 C15 C14 119.8(3) . .
C10 C15 C14 120.3(3) . .
C12 C16 C18 112.5(3) . .
C12 C16 C19 110.0(3) . .
C18 C16 C19 107.9(3) . .
C12 C16 C17 108.2(3) . .
C18 C16 C17 109.0(3) . .
C19 C16 C17 109.2(3) . .
C21 C20 C22 107.9(3) . .
C21 C20 C14 111.3(3) . .
C22 C20 C14 110.1(2) . .
C21 C20 C23 107.4(3) . .
C22 C20 C23 109.8(2) . .
C14 C20 C23 110.3(2) . .
C15 O2 V1 147.43(19) . .
C25 C24 S2 115.5(2) . .
C26 C25 C30 119.3(3) . .
C26 C25 C24 117.8(3) . .
C30 C25 C24 122.9(3) . .
C27 C26 C25 122.0(3) . .
C26 C27 C28 116.9(3) . .
C26 C27 C31 119.4(3) . .
C28 C27 C31 123.7(3) . .
C29 C28 C27 123.9(3) . .
C28 C29 C30 117.1(3) . .
C28 C29 C35 121.6(3) . .
C30 C29 C35 121.4(3) . .
O3 C30 C25 120.1(3) . .
O3 C30 C29 119.2(3) . .
C25 C30 C29 120.7(3) . .
C34 C31 C27 111.9(3) . .
C34 C31 C33 108.4(3) . .
C27 C31 C33 109.1(2) . .
C34 C31 C32 108.7(3) . .
C27 C31 C32 109.5(2) . .
C33 C31 C32 109.3(3) . .
C38 C35 C36 107.8(3) . .
C38 C35 C37 107.1(3) . .
C36 C35 C37 110.0(3) . .
C38 C35 C29 111.9(2) . .
C36 C35 C29 110.1(2) . .
C37 C35 C29 109.8(3) . .
C30 O3 V1 148.9(2) . .
C39 O4 V1 124.3(2) . .
O4 C39 C40 110.4(3) . .
C41 C40 C39 112.4(3) . .
C43 C42 C42 113.3(11) . 3_675
C43 C42 C45 25.3(11) . .
C42 C42 C45 137.1(14) 3_675 .
C42 C43 C44 108.5(9) . .
C46 C45 C42 95.9(19) . .

loop_
_geom_bond_atom_site_label_1
_geom_bond_atom_site_label_2
_geom_bond_distance
_geom_bond_site_symmetry_2
V1 O1 1.608(2) .
V1 O4 1.799(2) .
V1 O3 1.841(2) .
V1 O2 1.869(2) .
V1 S2 2.5956(10) .
V1 S1 2.7878(11) .
S1 C9 1.827(3) .
S1 C1 1.836(3) .
C1 C8 1.545(4) .
C1 C2 1.548(4) .
C2 C3 1.534(4) .
C2 S2 1.837(3) .
S2 C24 1.831(3) .
C3 C4 1.526(5) .
C4 C5 1.528(5) .
C5 C6 1.543(4) .
C6 C7 1.533(4) .
C7 C8 1.540(4) .
C9 C10 1.507(4) .
C10 C11 1.395(4) .
C10 C15 1.401(4) .
C11 C12 1.393(4) .
C12 C13 1.407(4) .
C12 C16 1.528(4) .
C13 C14 1.390(4) .
C14 C15 1.420(4) .
C14 C20 1.540(4) .
C15 O2 1.354(3) .
C16 C18 1.528(5) .
C16 C19 1.540(5) .
C16 C17 1.541(4) .
C20 C21 1.534(4) .
C20 C22 1.538(4) .
C20 C23 1.541(4) .
C24 C25 1.509(4) .
C25 C26 1.399(4) .
C25 C30 1.400(4) .
C26 C27 1.388(4) .
C27 C28 1.401(4) .
C27 C31 1.536(4) .
C28 C29 1.395(4) .
C29 C30 1.411(4) .
C29 C35 1.548(4) .
C30 O3 1.351(4) .
C31 C34 1.534(4) .
C31 C33 1.536(4) .
C31 C32 1.537(4) .
C35 C38 1.536(4) .
C35 C36 1.539(4) .
C35 C37 1.541(5) .
O4 C39 1.429(4) .
C39 C40 1.520(5) .
C40 C41 1.519(5) .
C42 C43 1.310(15) .
C42 C42 1.485(16) 3_675
C42 C45 1.77(3) .
C43 C44 1.466(18) .
C45 C46 1.62(3) .

loop_
_geom_torsion_atom_site_label_1
_geom_torsion_atom_site_label_2
_geom_torsion_atom_site_label_3
_geom_torsion_atom_site_label_4
_geom_torsion
_geom_torsion_site_symmetry_1
O1 V1 S1 C9 -105.4(3) .
O4 V1 S1 C9 63.23(12) .
O3 V1 S1 C9 157.84(12) .
O2 V1 S1 C9 -29.62(12) .
S2 V1 S1 C9 -117.43(10) .
O1 V1 S1 C1 -1.8(3) .
O4 V1 S1 C1 166.89(12) .
O3 V1 S1 C1 -98.50(12) .
O2 V1 S1 C1 74.04(12) .
S2 V1 S1 C1 -13.77(10) .
C9 S1 C1 C8 -81.4(2) .
V1 S1 C1 C8 178.63(19) .
C9 S1 C1 C2 151.60(19) .
V1 S1 C1 C2 51.67(19) .
C8 C1 C2 C3 39.1(4) .
S1 C1 C2 C3 163.8(2) .
C8 C1 C2 S2 163.0(2) .
S1 C1 C2 S2 -72.4(2) .
C3 C2 S2 C24 -72.8(2) .
C1 C2 S2 C24 159.8(2) .
C3 C2 S2 V1 -175.01(18) .
C1 C2 S2 V1 57.7(2) .
O1 V1 S2 C24 58.37(13) .
O4 V1 S2 C24 -122.6(3) .
O3 V1 S2 C24 -41.89(12) .
O2 V1 S2 C24 153.94(12) .
S1 V1 S2 C24 -124.77(10) .
O1 V1 S2 C2 164.21(13) .
O4 V1 S2 C2 -16.7(3) .
O3 V1 S2 C2 63.95(12) .
O2 V1 S2 C2 -100.22(12) .
S1 V1 S2 C2 -18.92(10) .
C1 C2 C3 C4 67.7(4) .
S2 C2 C3 C4 -52.9(3) .
C2 C3 C4 C5 -61.3(4) .
C3 C4 C5 C6 -49.4(4) .
C4 C5 C6 C7 101.7(3) .
C5 C6 C7 C8 -65.7(4) .
C6 C7 C8 C1 68.5(4) .
C2 C1 C8 C7 -100.3(3) .
S1 C1 C8 C7 138.8(2) .
C1 S1 C9 C10 -39.9(2) .
V1 S1 C9 C10 65.9(2) .
S1 C9 C10 C11 117.1(3) .
S1 C9 C10 C15 -59.6(3) .
C15 C10 C11 C12 -1.9(4) .
C9 C10 C11 C12 -178.7(3) .
C10 C11 C12 C13 -1.4(4) .
C10 C11 C12 C16 177.5(3) .
C11 C12 C13 C14 1.6(5) .
C16 C12 C13 C14 -177.3(3) .
C12 C13 C14 C15 1.5(4) .
C12 C13 C14 C20 -178.1(3) .
C11 C10 C15 O2 -175.2(3) .
C9 C10 C15 O2 1.5(4) .
C11 C10 C15 C14 5.1(4) .
C9 C10 C15 C14 -178.1(3) .
C13 C14 C15 O2 175.5(3) .
C20 C14 C15 O2 -5.0(4) .
C13 C14 C15 C10 -4.8(4) .
C20 C14 C15 C10 174.7(3) .
C11 C12 C16 C18 5.9(4) .
C13 C12 C16 C18 -175.2(3) .
C11 C12 C16 C19 126.3(3) .
C13 C12 C16 C19 -54.9(4) .
C11 C12 C16 C17 -114.6(3) .
C13 C12 C16 C17 64.3(4) .
C13 C14 C20 C21 3.4(4) .
C15 C14 C20 C21 -176.1(3) .
C13 C14 C20 C22 123.1(3) .
C15 C14 C20 C22 -56.4(4) .
C13 C14 C20 C23 -115.6(3) .
C15 C14 C20 C23 64.9(4) .
C10 C15 O2 V1 46.7(5) .
C14 C15 O2 V1 -133.6(3) .
O1 V1 O2 C15 142.6(3) .
O4 V1 O2 C15 -110.0(4) .
O3 V1 O2 C15 -0.4(5) .
S2 V1 O2 C15 52.6(3) .
S1 V1 O2 C15 -22.6(3) .
C2 S2 C24 C25 -47.0(3) .
V1 S2 C24 C25 63.3(2) .
S2 C24 C25 C26 133.4(2) .
S2 C24 C25 C30 -49.2(4) .
C30 C25 C26 C27 -3.9(4) .
C24 C25 C26 C27 173.7(3) .
C25 C26 C27 C28 0.3(4) .
C25 C26 C27 C31 -179.7(3) .
C26 C27 C28 C29 2.4(4) .
C31 C27 C28 C29 -177.6(3) .
C27 C28 C29 C30 -1.4(4) .
C27 C28 C29 C35 179.1(3) .
C26 C25 C30 O3 -175.4(3) .
C24 C25 C30 O3 7.2(4) .
C26 C25 C30 C29 4.9(4) .
C24 C25 C30 C29 -172.5(3) .
C28 C29 C30 O3 177.9(3) .
C35 C29 C30 O3 -2.6(4) .
C28 C29 C30 C25 -2.3(4) .
C35 C29 C30 C25 177.2(3) .
C26 C27 C31 C34 177.8(3) .
C28 C27 C31 C34 -2.1(4) .
C26 C27 C31 C33 -62.3(4) .
C28 C27 C31 C33 117.8(3) .
C26 C27 C31 C32 57.3(4) .
C28 C27 C31 C32 -122.7(3) .
C28 C29 C35 C38 1.4(4) .
C30 C29 C35 C38 -178.1(3) .
C28 C29 C35 C36 -118.5(3) .
C30 C29 C35 C36 62.1(4) .
C28 C29 C35 C37 120.2(3) .
C30 C29 C35 C37 -59.3(4) .
C25 C30 O3 V1 -1.7(5) .
C29 C30 O3 V1 178.0(3) .
O1 V1 O3 C30 -66.0(4) .
O4 V1 O3 C30 -174.3(4) .
O2 V1 O3 C30 76.4(5) .
S2 V1 O3 C30 23.1(4) .
S1 V1 O3 C30 98.5(4) .
O1 V1 O4 C39 48.4(3) .
O3 V1 O4 C39 150.5(3) .
O2 V1 O4 C39 -48.2(3) .
S2 V1 O4 C39 -130.6(3) .
S1 V1 O4 C39 -128.4(3) .
V1 O4 C39 C40 172.8(2) .
O4 C39 C40 C41 60.6(4) .
C42 C42 C43 C44 179.0(11) 3_675
C45 C42 C43 C44 -18(3) .
C43 C42 C45 C46 115(3) .
C42 C42 C45 C46 138.9(14) 3_675
